data_4106754
loop_
_publ_author_name
'Jennifer E. Antoline'
'Elizabeth H. Krenske'
'Andrew G. Lohse'
'K. N. Houk'
'Richard P. Hsung'

_publ_section_title
;
 Stereoselectivities and Regioselectivities of (4 + 3) Cycloadditions
 Between Allenamide-Derived Chiral Oxazolidinone-Stabilized Oxyallyls and
 Furans: Experiment and Theory
;
_journal_name_full 'Journal of the American Chemical Society'
_journal_page_first 14443
_journal_page_last 14451
_journal_paper_doi 10.1021/ja205700p
_journal_volume 133
_journal_year 2011
_chemical_absolute_configuration ad
_chemical_formula_moiety 'C16 H14 Br N O4'
_chemical_formula_sum 'C16 H14 Br N O4'
_chemical_formula_weight 364.19
_chemical_name_common 07152a
_chemical_name_systematic
; 
 ? 
;
_space_group_IT_number 4
_symmetry_cell_setting monoclinic
_symmetry_space_group_name_Hall 'P 2yb'
_symmetry_space_group_name_H-M 'P 1 21 1'
_atom_sites_solution_hydrogens geom
_atom_sites_solution_primary direct
_atom_sites_solution_secondary difmap
_audit_creation_method SHELXL-97
_cell_angle_alpha 90.00
_cell_angle_beta 111.8480(10)
_cell_angle_gamma 90.00
_cell_formula_units_Z 2
_cell_length_a 11.6952(10)
_cell_length_b 5.5834(5)
_cell_length_c 11.8252(11)
_cell_measurement_reflns_used 2121
_cell_measurement_temperature 173(2)
_cell_measurement_theta_max 27.45
_cell_measurement_theta_min 3.09
_cell_volume 716.71(11)
_computing_cell_refinement 'Bruker SMART'
_computing_data_collection 'Bruker SMART'
_computing_data_reduction 'Bruker SAINT'
_computing_molecular_graphics 'Bruker SHELXTL'
_computing_publication_material 'Bruker SHELXTL'
_computing_structure_refinement 'Bruker SHELXTL'
_computing_structure_solution 'Bruker SHELXTL'
_diffrn_ambient_temperature 173(2)
_diffrn_measured_fraction_theta_full 0.987
_diffrn_measured_fraction_theta_max 0.987
_diffrn_measurement_device_type 'CCD area detector'
_diffrn_measurement_method 'phi and omega scans'
_diffrn_radiation_monochromator graphite
_diffrn_radiation_source 'sealed tube'
_diffrn_radiation_type MoK\a
_diffrn_radiation_wavelength 0.71073
_diffrn_reflns_av_R_equivalents 0.0258
_diffrn_reflns_av_sigmaI/netI 0.0412
_diffrn_reflns_limit_h_max 13
_diffrn_reflns_limit_h_min -15
_diffrn_reflns_limit_k_max 7
_diffrn_reflns_limit_k_min -7
_diffrn_reflns_limit_l_max 15
_diffrn_reflns_limit_l_min 0
_diffrn_reflns_number 8358
_diffrn_reflns_theta_full 27.50
_diffrn_reflns_theta_max 27.50
_diffrn_reflns_theta_min 1.86
_exptl_absorpt_coefficient_mu 2.886
_exptl_absorpt_correction_T_max 0.6246
_exptl_absorpt_correction_T_min 0.3263
_exptl_absorpt_correction_type multi-scan
_exptl_absorpt_process_details 'SADABS (Sheldrick, 2003)'
_exptl_crystal_colour Colorless
_exptl_crystal_density_diffrn 1.688
_exptl_crystal_description Needle
_exptl_crystal_F_000 368
_exptl_crystal_size_max 0.50
_exptl_crystal_size_mid 0.18
_exptl_crystal_size_min 0.18
_refine_diff_density_max 0.321
_refine_diff_density_min -0.214
_refine_diff_density_rms 0.047
_refine_ls_abs_structure_details 'Flack H D (1983), Acta Cryst. A39, 876-881'
_refine_ls_abs_structure_Flack 0.019(7)
_refine_ls_extinction_method none
_refine_ls_goodness_of_fit_ref 1.007
_refine_ls_hydrogen_treatment constr
_refine_ls_matrix_type full
_refine_ls_number_parameters 199
_refine_ls_number_reflns 3170
_refine_ls_number_restraints 1
_refine_ls_restrained_S_all 1.006
_refine_ls_R_factor_all 0.0257
_refine_ls_R_factor_gt 0.0228
_refine_ls_shift/su_max 0.001
_refine_ls_shift/su_mean 0.000
_refine_ls_structure_factor_coef Fsqd
_refine_ls_weighting_details 'calc w=1/[\s^2^(Fo^2^)+(0.0205P)^2^+0.0000P] where P=(Fo^2^+2Fc^2^)/3'
_refine_ls_weighting_scheme calc
_refine_ls_wR_factor_gt 0.0538
_refine_ls_wR_factor_ref 0.0547
_reflns_number_gt 2949
_reflns_number_total 3170
_reflns_threshold_expression >2sigma(I)
_cod_data_source_file ja205700p_si_004.cif
_cod_data_source_block 07152a
_cod_database_code 4106754

loop_
_symmetry_equiv_pos_as_xyz
'x, y, z'
'-x, y+1/2, -z'

loop_
_atom_site_label
_atom_site_type_symbol
_atom_site_fract_x
_atom_site_fract_y
_atom_site_fract_z
_atom_site_U_iso_or_equiv
_atom_site_adp_type
_atom_site_occupancy
_atom_site_symmetry_multiplicity
_atom_site_calc_flag
_atom_site_refinement_flags
Br1 Br 0.586958(18) 0.62594(5) 0.100052(16) 0.03252(7) Uani 1 1 d .
O1 O 0.87934(12) 0.6314(4) 0.46896(12) 0.0304(3) Uani 1 1 d .
O2 O 1.02241(13) 0.5108(3) 0.64541(14) 0.0290(3) Uani 1 1 d .
O3 O 0.56888(13) 0.0800(3) 0.32127(13) 0.0269(4) Uani 1 1 d .
O4 O 0.67066(13) 0.6412(5) 0.54634(13) 0.0307(3) Uani 1 1 d .
N1 N 0.84952(14) 0.3010(3) 0.57118(15) 0.0200(3) Uani 1 1 d .
C1 C 0.91153(18) 0.4916(4) 0.55232(19) 0.0227(4) Uani 1 1 d .
C2 C 1.03978(19) 0.3154(5) 0.7279(2) 0.0306(5) Uani 1 1 d .
H2A H 1.0503 0.3749 0.8101 0.037 Uiso 1 1 calc R
H2B H 1.1139 0.2224 0.7340 0.037 Uiso 1 1 calc R
C3 C 0.92257(17) 0.1565(5) 0.67595(16) 0.0227(5) Uani 1 1 d .
H3A H 0.9438 -0.0001 0.6476 0.027 Uiso 1 1 calc R
C4 C 0.86496(16) 0.1132(6) 0.76951(15) 0.0238(4) Uani 1 1 d .
C5 C 0.8946(2) -0.0929(4) 0.8393(2) 0.0359(6) Uani 1 1 d .
H5A H 0.9443 -0.2121 0.8228 0.043 Uiso 1 1 calc R
C6 C 0.8519(3) -0.1270(5) 0.9335(2) 0.0427(7) Uani 1 1 d .
H6A H 0.8744 -0.2670 0.9825 0.051 Uiso 1 1 calc R
C7 C 0.7774(2) 0.0415(5) 0.9557(2) 0.0380(6) Uani 1 1 d .
H7A H 0.7477 0.0170 1.0195 0.046 Uiso 1 1 calc R
C8 C 0.7456(2) 0.2457(5) 0.8860(2) 0.0334(5) Uani 1 1 d .
H8A H 0.6933 0.3610 0.9012 0.040 Uiso 1 1 calc R
C9 C 0.7898(2) 0.2841(4) 0.79316(19) 0.0272(5) Uani 1 1 d .
H9A H 0.7688 0.4266 0.7460 0.033 Uiso 1 1 calc R
C10 C 0.72200(17) 0.2502(4) 0.49526(17) 0.0190(4) Uani 1 1 d .
H10A H 0.6916 0.1377 0.5436 0.023 Uiso 1 1 calc R
C11 C 0.70104(15) 0.1205(6) 0.37371(15) 0.0228(4) Uani 1 1 d .
H11A H 0.7486 -0.0325 0.3863 0.027 Uiso 1 1 calc R
C12 C 0.52121(19) 0.3060(4) 0.2664(2) 0.0253(5) Uani 1 1 d .
H12A H 0.4380 0.2899 0.2003 0.030 Uiso 1 1 calc R
C13 C 0.51985(18) 0.4758(4) 0.36761(19) 0.0250(5) Uani 1 1 d .
H13A H 0.5017 0.6402 0.3344 0.030 Uiso 1 1 calc R
H13B H 0.4531 0.4272 0.3953 0.030 Uiso 1 1 calc R
C14 C 0.64087(19) 0.4765(4) 0.47549(19) 0.0216(4) Uani 1 1 d .
C15 C 0.72361(19) 0.2803(4) 0.28104(18) 0.0228(4) Uani 1 1 d .
H15A H 0.7997 0.3016 0.2706 0.027 Uiso 1 1 calc R
C16 C 0.6183(2) 0.3846(4) 0.21740(18) 0.0234(4) Uani 1 1 d .

loop_
_atom_site_aniso_label
_atom_site_aniso_U_11
_atom_site_aniso_U_22
_atom_site_aniso_U_33
_atom_site_aniso_U_23
_atom_site_aniso_U_13
_atom_site_aniso_U_12
Br1 0.04000(12) 0.03028(11) 0.02458(10) 0.00714(13) 0.00890(8) 0.00229(14)
O1 0.0324(7) 0.0239(7) 0.0369(8) 0.0054(11) 0.0151(6) -0.0024(11)
O2 0.0213(7) 0.0294(8) 0.0334(8) -0.0057(7) 0.0068(6) -0.0042(6)
O3 0.0213(7) 0.0188(10) 0.0327(7) 0.0042(6) 0.0008(6) -0.0016(6)
O4 0.0356(7) 0.0270(8) 0.0319(7) -0.0048(10) 0.0152(6) 0.0053(10)
N1 0.0190(8) 0.0199(9) 0.0205(8) 0.0021(7) 0.0066(7) -0.0002(7)
C1 0.0214(10) 0.0187(10) 0.0301(11) -0.0056(9) 0.0120(9) -0.0003(8)
C2 0.0229(11) 0.0405(14) 0.0262(11) 0.0000(10) 0.0067(9) 0.0025(10)
C3 0.0236(9) 0.0226(13) 0.0194(9) -0.0014(9) 0.0050(7) 0.0033(9)
C4 0.0281(9) 0.0213(10) 0.0176(8) -0.0016(12) 0.0033(7) -0.0034(13)
C5 0.0530(16) 0.0244(12) 0.0255(12) 0.0018(9) 0.0089(11) 0.0008(11)
C6 0.0672(19) 0.0294(13) 0.0258(12) 0.0073(10) 0.0108(13) -0.0083(13)
C7 0.0436(15) 0.0494(16) 0.0189(11) 0.0027(10) 0.0093(11) -0.0180(11)
C8 0.0302(12) 0.0459(14) 0.0274(12) -0.0037(11) 0.0146(11) -0.0031(11)
C9 0.0316(12) 0.0263(11) 0.0232(11) 0.0018(9) 0.0096(9) -0.0004(9)
C10 0.0171(9) 0.0189(10) 0.0203(10) 0.0030(8) 0.0060(8) 0.0001(8)
C11 0.0194(8) 0.0201(9) 0.0250(9) 0.0004(13) 0.0038(7) 0.0029(13)
C12 0.0187(10) 0.0207(10) 0.0309(11) 0.0058(9) 0.0026(9) -0.0010(9)
C13 0.0160(10) 0.0252(11) 0.0354(12) 0.0075(9) 0.0112(9) 0.0022(8)
C14 0.0228(10) 0.0214(11) 0.0263(11) 0.0053(9) 0.0156(9) 0.0021(8)
C15 0.0252(11) 0.0228(11) 0.0215(10) -0.0034(8) 0.0098(9) 0.0016(8)
C16 0.0304(11) 0.0209(10) 0.0169(10) 0.0015(8) 0.0065(9) 0.0002(9)

loop_
_atom_type_symbol
_atom_type_description
_atom_type_scat_dispersion_real
_atom_type_scat_dispersion_imag
_atom_type_scat_source
C C 0.0033 0.0016 'International Tables Vol C Tables 4.2.6.8 and 6.1.1.4'
H H 0.0000 0.0000 'International Tables Vol C Tables 4.2.6.8 and 6.1.1.4'
N N 0.0061 0.0033 'International Tables Vol C Tables 4.2.6.8 and 6.1.1.4'
O O 0.0106 0.0060 'International Tables Vol C Tables 4.2.6.8 and 6.1.1.4'
Br Br -0.2901 2.4595 'International Tables Vol C Tables 4.2.6.8 and 6.1.1.4'

loop_
_geom_angle_atom_site_label_1
_geom_angle_atom_site_label_2
_geom_angle_atom_site_label_3
_geom_angle
C1 O2 C2 110.14(16)
C12 O3 C11 103.22(17)
C1 N1 C10 122.77(17)
C1 N1 C3 113.25(16)
C10 N1 C3 123.96(17)
O1 C1 N1 128.5(2)
O1 C1 O2 121.79(19)
N1 C1 O2 109.71(18)
O2 C2 C3 106.61(16)
O2 C2 H2A 110.4
C3 C2 H2A 110.4
O2 C2 H2B 110.4
C3 C2 H2B 110.4
H2A C2 H2B 108.6
N1 C3 C4 115.45(18)
N1 C3 C2 99.89(18)
C4 C3 C2 111.65(18)
N1 C3 H3A 109.8
C4 C3 H3A 109.8
C2 C3 H3A 109.8
C5 C4 C9 119.12(19)
C5 C4 C3 119.2(2)
C9 C4 C3 121.5(3)
C4 C5 C6 120.4(2)
C4 C5 H5A 119.8
C6 C5 H5A 119.8
C7 C6 C5 120.1(2)
C7 C6 H6A 119.9
C5 C6 H6A 119.9
C6 C7 C8 120.2(2)
C6 C7 H7A 119.9
C8 C7 H7A 119.9
C7 C8 C9 120.2(2)
C7 C8 H8A 119.9
C9 C8 H8A 119.9
C8 C9 C4 119.9(2)
C8 C9 H9A 120.0
C4 C9 H9A 120.0
N1 C10 C14 111.41(16)
N1 C10 C11 115.90(15)
C14 C10 C11 111.51(17)
N1 C10 H10A 105.7
C14 C10 H10A 105.7
C11 C10 H10A 105.7
O3 C11 C15 103.16(15)
O3 C11 C10 104.20(14)
C15 C11 C10 112.8(2)
O3 C11 H11A 112.0
C15 C11 H11A 112.0
C10 C11 H11A 112.0
O3 C12 C16 101.94(16)
O3 C12 C13 107.86(17)
C16 C12 C13 110.24(17)
O3 C12 H12A 112.1
C16 C12 H12A 112.1
C13 C12 H12A 112.1
C14 C13 C12 112.47(16)
C14 C13 H13A 109.1
C12 C13 H13A 109.1
C14 C13 H13B 109.1
C12 C13 H13B 109.1
H13A C13 H13B 107.8
O4 C14 C13 121.76(19)
O4 C14 C10 121.11(18)
C13 C14 C10 117.05(18)
C16 C15 C11 107.29(18)
C16 C15 H15A 126.4
C11 C15 H15A 126.4
C15 C16 C12 109.10(18)
C15 C16 Br1 128.79(17)
C12 C16 Br1 121.55(15)

loop_
_geom_bond_atom_site_label_1
_geom_bond_atom_site_label_2
_geom_bond_distance
Br1 C16 1.870(2)
O1 C1 1.203(3)
O2 C1 1.357(3)
O2 C2 1.427(3)
O3 C12 1.434(3)
O3 C11 1.453(2)
O4 C14 1.205(3)
N1 C1 1.353(3)
N1 C10 1.454(2)
N1 C3 1.459(3)
C2 C3 1.555(3)
C2 H2A 0.9900
C2 H2B 0.9900
C3 C4 1.514(3)
C3 H3A 1.0000
C4 C5 1.383(4)
C4 C9 1.394(4)
C5 C6 1.394(4)
C5 H5A 0.9500
C6 C7 1.372(4)
C6 H6A 0.9500
C7 C8 1.375(3)
C7 H7A 0.9500
C8 C9 1.394(3)
C8 H8A 0.9500
C9 H9A 0.9500
C10 C14 1.545(3)
C10 C11 1.545(3)
C10 H10A 1.0000
C11 C15 1.511(3)
C11 H11A 1.0000
C12 C16 1.519(3)
C12 C13 1.531(3)
C12 H12A 1.0000
C13 C14 1.512(3)
C13 H13A 0.9900
C13 H13B 0.9900
C15 C16 1.316(3)
C15 H15A 0.9500

loop_
_geom_torsion_atom_site_label_1
_geom_torsion_atom_site_label_2
_geom_torsion_atom_site_label_3
_geom_torsion_atom_site_label_4
_geom_torsion
C10 N1 C1 O1 -7.2(3)
C3 N1 C1 O1 173.9(2)
C10 N1 C1 O2 172.30(16)
C3 N1 C1 O2 -6.5(2)
C2 O2 C1 O1 -176.8(2)
C2 O2 C1 N1 3.6(2)
C1 O2 C2 C3 0.3(2)
C1 N1 C3 C4 126.1(2)
C10 N1 C3 C4 -52.8(3)
C1 N1 C3 C2 6.2(2)
C10 N1 C3 C2 -172.62(17)
O2 C2 C3 N1 -3.7(2)
O2 C2 C3 C4 -126.3(2)
N1 C3 C4 C5 151.8(2)
C2 C3 C4 C5 -95.0(3)
N1 C3 C4 C9 -32.9(3)
C2 C3 C4 C9 80.3(2)
C9 C4 C5 C6 -1.3(4)
C3 C4 C5 C6 174.1(2)
C4 C5 C6 C7 1.7(4)
C5 C6 C7 C8 -0.7(4)
C6 C7 C8 C9 -0.7(4)
C7 C8 C9 C4 1.0(3)
C5 C4 C9 C8 -0.1(3)
C3 C4 C9 C8 -175.3(2)
C1 N1 C10 C14 -47.4(2)
C3 N1 C10 C14 131.29(19)
C1 N1 C10 C11 81.5(3)
C3 N1 C10 C11 -99.8(2)
C12 O3 C11 C15 -37.0(2)
C12 O3 C11 C10 81.0(2)
N1 C10 C11 O3 176.56(17)
C14 C10 C11 O3 -54.6(2)
N1 C10 C11 C15 -72.3(2)
C14 C10 C11 C15 56.6(2)
C11 O3 C12 C16 37.37(19)
C11 O3 C12 C13 -78.71(18)
O3 C12 C13 C14 48.7(2)
C16 C12 C13 C14 -61.9(2)
C12 C13 C14 O4 158.3(2)
C12 C13 C14 C10 -24.9(2)
N1 C10 C14 O4 -23.4(3)
C11 C10 C14 O4 -154.6(2)
N1 C10 C14 C13 159.84(16)
C11 C10 C14 C13 28.6(2)
O3 C11 C15 C16 21.8(2)
C10 C11 C15 C16 -90.00(19)
C11 C15 C16 C12 1.6(3)
C11 C15 C16 Br1 173.06(17)
O3 C12 C16 C15 -24.8(2)
C13 C12 C16 C15 89.6(2)
O3 C12 C16 Br1 163.09(14)
C13 C12 C16 Br1 -82.6(2)
